data_7112865
loop_
_publ_author_name
'Wu, Junliang'
'Cui, Xiuling'
'Mi, Xia'
'Li, Ying'
'Wu, Yangjie'

_publ_section_title
;
 Palladium catalyzed synthesis of highly substituted naphthalenes via
 direct ring construction from amides with alkynes.
;
_journal_issue 36
_journal_name_full 'Chemical communications (Cambridge, England)'
_journal_page_first 6771
_journal_page_last 6773
_journal_paper_doi 10.1039/c0cc01448f
_journal_volume 46
_journal_year 2010
_chemical_formula_sum 'C112 H88 Cl3 N3 O3'
_chemical_formula_weight 1630.20
_chemical_name_systematic
;
?
;
_space_group_IT_number 2
_symmetry_cell_setting triclinic
_symmetry_space_group_name_Hall '-P 1'
_symmetry_space_group_name_H-M 'P -1'
_atom_sites_solution_hydrogens geom
_atom_sites_solution_primary direct
_atom_sites_solution_secondary difmap
_audit_creation_method SHELXL-97
_cell_angle_alpha 101.132(6)
_cell_angle_beta 96.957(5)
_cell_angle_gamma 102.181(6)
_cell_formula_units_Z 2
_cell_length_a 14.7772(10)
_cell_length_b 15.6258(11)
_cell_length_c 20.3531(12)
_cell_measurement_reflns_used 8193
_cell_measurement_temperature 291(2)
_cell_measurement_theta_max 29.5385
_cell_measurement_theta_min 3.0312
_cell_volume 4442.7(5)
_computing_cell_refinement Oxford
_computing_data_collection Oxford
_computing_data_reduction Oxford
_computing_molecular_graphics 'SHELXL-97 (Sheldrick, 1997)'
_computing_publication_material 'SHELXL-97 (Sheldrick, 1997)'
_computing_structure_refinement 'SHELXL-97 (Sheldrick, 1997)'
_computing_structure_solution 'SHELXS-97 (Sheldrick, 1990)'
_diffrn_ambient_temperature 291(2)
_diffrn_measured_fraction_theta_full 0.998
_diffrn_measured_fraction_theta_max 0.998
_diffrn_measurement_device_type 'Xcalibur, Eos, Gemini'
_diffrn_measurement_method '\w scans'
_diffrn_radiation_monochromator graphite
_diffrn_radiation_source 'fine-focus sealed tube'
_diffrn_radiation_type MoK\a
_diffrn_radiation_wavelength 0.71073
_diffrn_reflns_av_R_equivalents 0.0333
_diffrn_reflns_av_sigmaI/netI 0.1062
_diffrn_reflns_limit_h_max 17
_diffrn_reflns_limit_h_min -17
_diffrn_reflns_limit_k_max 18
_diffrn_reflns_limit_k_min -18
_diffrn_reflns_limit_l_max 23
_diffrn_reflns_limit_l_min -24
_diffrn_reflns_number 33044
_diffrn_reflns_theta_full 25.00
_diffrn_reflns_theta_max 25.00
_diffrn_reflns_theta_min 3.04
_exptl_absorpt_coefficient_mu 0.159
_exptl_absorpt_correction_T_max 0.9689
_exptl_absorpt_correction_T_min 0.9689
_exptl_absorpt_correction_type multi-scan
_exptl_crystal_colour Colorless
_exptl_crystal_density_diffrn 1.219
_exptl_crystal_density_method 'not measured'
_exptl_crystal_description PRISMATIC
_exptl_crystal_F_000 1712
_exptl_crystal_size_max 0.20
_exptl_crystal_size_mid 0.17
_exptl_crystal_size_min 0.15
_refine_diff_density_max 0.724
_refine_diff_density_min -0.746
_refine_diff_density_rms 0.043
_refine_ls_extinction_coef 0.0013(3)
_refine_ls_extinction_expression Fc^*^=kFc[1+0.001xFc^2^\l^3^/sin(2\q)]^-1/4^
_refine_ls_extinction_method SHELXL
_refine_ls_goodness_of_fit_ref 1.050
_refine_ls_hydrogen_treatment mixed
_refine_ls_matrix_type full
_refine_ls_number_parameters 1088
_refine_ls_number_reflns 15628
_refine_ls_number_restraints 0
_refine_ls_restrained_S_all 1.050
_refine_ls_R_factor_all 0.1400
_refine_ls_R_factor_gt 0.0600
_refine_ls_shift/su_max 0.000
_refine_ls_shift/su_mean 0.000
_refine_ls_structure_factor_coef Fsqd
_refine_ls_weighting_details 'calc w=1/[\s^2^(Fo^2^)+(0.0600P)^2^+0.0000P] where P=(Fo^2^+2Fc^2^)/3'
_refine_ls_weighting_scheme calc
_refine_ls_wR_factor_gt 0.1455
_refine_ls_wR_factor_ref 0.1549
_reflns_number_gt 6479
_reflns_number_total 15628
_reflns_threshold_expression >2sigma(I)
_cod_data_source_file c0cc01448f.txt
_cod_data_source_block a
_cod_depositor_comments
;
The following automatic conversions were performed:

'_symmetry_cell_setting' value 'Triclinic' changed to 'triclinic'
according to
/usr/data/users/saulius/automatic-downloads/retrospective/RSC/lib/dictionaries/cif_core.dic
dictionary named 'cif_core.dic' version 2.4.2 from 2011-04-26.

Automatic conversion script
Id: cif_fix_values 2281 2013-09-26 08:29:07Z andrius 
;
_cod_original_sg_symbol_H-M P-1
_cod_database_code 7112865

loop_
_symmetry_equiv_pos_as_xyz
'x, y, z'
'-x, -y, -z'

loop_
_atom_site_label
_atom_site_type_symbol
_atom_site_fract_x
_atom_site_fract_y
_atom_site_fract_z
_atom_site_U_iso_or_equiv
_atom_site_adp_type
_atom_site_occupancy
_atom_site_symmetry_multiplicity
_atom_site_calc_flag
_atom_site_refinement_flags
_atom_site_disorder_assembly
_atom_site_disorder_group
N1 N 0.23259(19) 0.9572(2) 0.40912(15) 0.0461(8) Uani 1 1 d . . .
N1A N 0.4666(2) 1.23247(19) 0.42413(15) 0.0534(8) Uani 1 1 d . . .
N1B N -0.0557(2) 0.7354(2) 0.42761(16) 0.0494(8) Uani 1 1 d . . .
O1 O 0.12940(15) 0.84777(18) 0.43716(14) 0.0683(8) Uani 1 1 d . . .
O1A O 0.32814(19) 1.14415(18) 0.43139(17) 0.0947(11) Uani 1 1 d . . .
O1B O -0.15258(18) 0.67572(18) 0.49354(14) 0.0809(8) Uani 1 1 d . . .
C1A C 0.4362(2) 1.2735(2) 0.37230(18) 0.0471(9) Uani 1 1 d . . .
C1 C 0.2702(2) 0.9013(2) 0.36095(18) 0.0422(8) Uani 1 1 d . . .
C1B C -0.1198(2) 0.7332(2) 0.36893(19) 0.0443(9) Uani 1 1 d . . .
C2 C 0.3037(2) 0.8334(2) 0.37967(18) 0.0493(9) Uani 1 1 d . . .
H2A H 0.2951 0.8203 0.4215 0.059 Uiso 1 1 calc R . .
C2A C 0.3582(2) 1.3065(2) 0.37701(19) 0.0560(10) Uani 1 1 d . . .
H2AA H 0.3248 1.2972 0.4119 0.067 Uiso 1 1 calc R . .
C2B C -0.2006(2) 0.7606(2) 0.3764(2) 0.0557(10) Uani 1 1 d . . .
H2BA H -0.2175 0.7716 0.4192 0.067 Uiso 1 1 calc R . .
C3 C 0.3515(2) 0.7820(2) 0.33716(19) 0.0496(9) Uani 1 1 d . . .
C3A C 0.3269(2) 1.3545(2) 0.3302(2) 0.0565(10) Uani 1 1 d . . .
C3B C -0.2587(2) 0.7722(2) 0.3203(2) 0.0573(10) Uani 1 1 d . . .
C4 C 0.3724(2) 0.8087(2) 0.28026(18) 0.0456(9) Uani 1 1 d . . .
H4A H 0.4102 0.7802 0.2548 0.055 Uiso 1 1 calc R . .
C4A C 0.3806(2) 1.3726(2) 0.2826(2) 0.0552(10) Uani 1 1 d . . .
H4AA H 0.3626 1.4072 0.2533 0.066 Uiso 1 1 calc R . .
C4B C -0.2286(2) 0.7641(2) 0.2594(2) 0.0574(10) Uani 1 1 d . . .
H4BA H -0.2637 0.7774 0.2233 0.069 Uiso 1 1 calc R . .
C5 C 0.3620(2) 0.90597(19) 0.19814(17) 0.0407(8) Uani 1 1 d . . .
C5A C 0.5178(2) 1.3631(2) 0.22606(18) 0.0489(9) Uani 1 1 d . . .
C5B C -0.1109(2) 0.7331(2) 0.18643(18) 0.0435(9) Uani 1 1 d . . .
C6A C 0.5976(2) 1.3316(2) 0.21836(18) 0.0459(9) Uani 1 1 d . . .
C6 C 0.3227(2) 0.96970(19) 0.17464(16) 0.0402(8) Uani 1 1 d . . .
C6B C -0.0355(2) 0.6955(2) 0.17536(17) 0.0421(8) Uani 1 1 d . . .
C7 C 0.2550(2) 1.00558(19) 0.20903(17) 0.0403(8) Uani 1 1 d . . .
C7A C 0.6227(2) 1.2729(2) 0.25915(18) 0.0452(9) Uani 1 1 d . . .
C7B C 0.0050(2) 0.6554(2) 0.22570(18) 0.0425(8) Uani 1 1 d . . .
C8 C 0.2316(2) 0.98128(19) 0.26745(17) 0.0387(8) Uani 1 1 d . . .
C8A C 0.5703(2) 1.2494(2) 0.30742(18) 0.0456(9) Uani 1 1 d . . .
C8B C -0.0225(2) 0.6643(2) 0.28850(18) 0.0416(8) Uani 1 1 d . . .
C9 C 0.27916(19) 0.92195(19) 0.29608(16) 0.0377(8) Uani 1 1 d . . .
C9A C 0.4906(2) 1.2864(2) 0.31929(18) 0.0455(9) Uani 1 1 d . . .
C9B C -0.0943(2) 0.71039(19) 0.30328(18) 0.0406(8) Uani 1 1 d . . .
C10 C 0.3385(2) 0.87915(19) 0.25792(17) 0.0399(8) Uani 1 1 d . . .
C10A C 0.4633(2) 1.3410(2) 0.27548(18) 0.0457(9) Uani 1 1 d . . .
C10B C -0.1448(2) 0.7358(2) 0.24939(18) 0.0445(9) Uani 1 1 d . . .
C11 C 0.1638(2) 0.9275(3) 0.44309(18) 0.0495(9) Uani 1 1 d . . .
C11A C 0.4124(3) 1.1681(2) 0.4481(2) 0.0604(10) Uani 1 1 d . . .
C11B C -0.0737(3) 0.7077(2) 0.48414(19) 0.0515(9) Uani 1 1 d . . .
C12A C 0.4629(3) 1.1286(3) 0.4984(2) 0.0832(13) Uani 1 1 d . . .
H12A H 0.4184 1.0847 0.5128 0.125 Uiso 1 1 calc R . .
H12B H 0.4954 1.1753 0.5371 0.125 Uiso 1 1 calc R . .
H12C H 0.5073 1.1004 0.4777 0.125 Uiso 1 1 calc R . .
C12 C 0.1337(3) 1.0004(3) 0.4888(2) 0.0736(12) Uani 1 1 d . . .
H12D H 0.0851 0.9738 0.5111 0.110 Uiso 1 1 calc R . .
H12E H 0.1104 1.0381 0.4623 0.110 Uiso 1 1 calc R . .
H12F H 0.1865 1.0358 0.5223 0.110 Uiso 1 1 calc R . .
C12B C 0.0123(2) 0.7181(2) 0.53544(18) 0.0599(10) Uani 1 1 d . . .
H12G H -0.0059 0.6969 0.5743 0.090 Uiso 1 1 calc R . .
H12H H 0.0450 0.7804 0.5493 0.090 Uiso 1 1 calc R . .
H12I H 0.0528 0.6838 0.5155 0.090 Uiso 1 1 calc R . .
C13 C 0.3772(2) 0.6991(2) 0.3549(2) 0.0704(12) Uani 1 1 d . . .
H13A H 0.4094 0.6731 0.3210 0.106 Uiso 1 1 calc R . .
H13B H 0.3210 0.6561 0.3566 0.106 Uiso 1 1 calc R . .
H13C H 0.4173 0.7158 0.3984 0.106 Uiso 1 1 calc R . .
C13A C 0.2364(3) 1.3842(3) 0.3344(2) 0.0834(14) Uani 1 1 d . . .
H13D H 0.2252 1.4155 0.2992 0.125 Uiso 1 1 calc R . .
H13E H 0.2413 1.4235 0.3779 0.125 Uiso 1 1 calc R . .
H13F H 0.1854 1.3325 0.3289 0.125 Uiso 1 1 calc R . .
C13B C -0.3502(3) 0.7976(3) 0.3301(2) 0.0899(15) Uani 1 1 d . . .
H13G H -0.3815 0.8034 0.2876 0.135 Uiso 1 1 calc R . .
H13H H -0.3376 0.8538 0.3627 0.135 Uiso 1 1 calc R . .
H13I H -0.3896 0.7518 0.3463 0.135 Uiso 1 1 calc R . .
C14 C 0.4290(2) 0.8642(2) 0.16143(18) 0.0450(9) Uani 1 1 d . . .
C14A C 0.4889(2) 1.4199(2) 0.1794(2) 0.0511(10) Uani 1 1 d . . .
C14B C -0.1541(2) 0.7723(2) 0.1326(2) 0.0468(9) Uani 1 1 d . . .
C15 C 0.5252(2) 0.8963(2) 0.1833(2) 0.0615(11) Uani 1 1 d . . .
H15A H 0.5479 0.9453 0.2199 0.074 Uiso 1 1 calc R . .
C15A C 0.5002(3) 1.5120(3) 0.2018(2) 0.0718(12) Uani 1 1 d . . .
H15B H 0.5238 1.5391 0.2472 0.086 Uiso 1 1 calc R . .
C15B C -0.1407(2) 0.8642(2) 0.1415(2) 0.0600(10) Uani 1 1 d . . .
H15C H -0.1106 0.9013 0.1833 0.072 Uiso 1 1 calc R . .
C16 C 0.5875(3) 0.8559(3) 0.1508(3) 0.0733(13) Uani 1 1 d . . .
H16A H 0.6518 0.8778 0.1660 0.088 Uiso 1 1 calc R . .
C16A C 0.4770(3) 1.5638(3) 0.1576(3) 0.0894(15) Uani 1 1 d . . .
H16B H 0.4854 1.6254 0.1731 0.107 Uiso 1 1 calc R . .
C16B C -0.1709(3) 0.9024(3) 0.0896(3) 0.0690(12) Uani 1 1 d . . .
H16C H -0.1608 0.9645 0.0965 0.083 Uiso 1 1 calc R . .
C17 C 0.5557(4) 0.7846(3) 0.0970(3) 0.0848(17) Uani 1 1 d . . .
H17A H 0.5982 0.7579 0.0756 0.102 Uiso 1 1 calc R . .
C17A C 0.4416(3) 1.5238(4) 0.0908(3) 0.0927(16) Uani 1 1 d . . .
H17B H 0.4256 1.5585 0.0609 0.111 Uiso 1 1 calc R . .
C17B C -0.2157(3) 0.8489(3) 0.0282(3) 0.0714(13) Uani 1 1 d . . .
H17C H -0.2363 0.8742 -0.0069 0.086 Uiso 1 1 calc R . .
C18 C 0.4617(4) 0.7523(3) 0.0745(2) 0.0774(13) Uani 1 1 d . . .
H18A H 0.4401 0.7040 0.0372 0.093 Uiso 1 1 calc R . .
C18A C 0.4296(3) 1.4336(3) 0.0676(2) 0.0888(14) Uani 1 1 d . . .
H18B H 0.4058 1.4067 0.0222 0.107 Uiso 1 1 calc R . .
C18B C -0.2300(2) 0.7578(3) 0.0186(2) 0.0705(11) Uani 1 1 d . . .
H18C H -0.2599 0.7213 -0.0234 0.085 Uiso 1 1 calc R . .
C19 C 0.3980(3) 0.7913(2) 0.1072(2) 0.0621(11) Uani 1 1 d . . .
H19A H 0.3338 0.7680 0.0922 0.075 Uiso 1 1 calc R . .
C19A C 0.4531(3) 1.3824(3) 0.1125(2) 0.0676(11) Uani 1 1 d . . .
H19B H 0.4444 1.3208 0.0967 0.081 Uiso 1 1 calc R . .
C19B C -0.2008(2) 0.7190(3) 0.0705(2) 0.0595(10) Uani 1 1 d . . .
H19C H -0.2125 0.6568 0.0634 0.071 Uiso 1 1 calc R . .
C20A C 0.6596(2) 1.3609(2) 0.16975(19) 0.0503(9) Uani 1 1 d . . .
C20B C -0.0015(2) 0.6939(2) 0.10902(18) 0.0438(9) Uani 1 1 d . . .
C20 C 0.3485(2) 0.9969(2) 0.1116(2) 0.0445(9) Uani 1 1 d . . .
C21A C 0.7062(2) 1.4504(3) 0.1787(2) 0.0702(12) Uani 1 1 d . . .
H21A H 0.6986 1.4928 0.2152 0.084 Uiso 1 1 calc R . .
C21B C 0.0465(2) 0.7723(3) 0.0954(2) 0.0648(11) Uani 1 1 d . . .
H21B H 0.0642 0.8245 0.1296 0.078 Uiso 1 1 calc R . .
C21 C 0.4158(2) 1.0735(3) 0.1136(2) 0.0677(11) Uani 1 1 d . . .
H21C H 0.4445 1.1116 0.1553 0.081 Uiso 1 1 calc R . .
C22 C 0.4411(3) 1.0946(4) 0.0547(3) 0.0912(17) Uani 1 1 d . . .
H22A H 0.4868 1.1466 0.0569 0.109 Uiso 1 1 calc R . .
C22A C 0.7637(3) 1.4771(3) 0.1343(3) 0.0921(15) Uani 1 1 d . . .
H22B H 0.7955 1.5370 0.1412 0.111 Uiso 1 1 calc R . .
C22B C 0.0686(3) 0.7749(3) 0.0321(3) 0.0845(14) Uani 1 1 d . . .
H22C H 0.0985 0.8290 0.0232 0.101 Uiso 1 1 calc R . .
C23 C 0.4002(4) 1.0403(5) -0.0063(3) 0.097(2) Uani 1 1 d . . .
H23A H 0.4185 1.0545 -0.0458 0.116 Uiso 1 1 calc R . .
C23A C 0.7737(3) 1.4149(4) 0.0798(3) 0.0981(16) Uani 1 1 d . . .
H23B H 0.8112 1.4332 0.0490 0.118 Uiso 1 1 calc R . .
C23B C 0.0467(3) 0.6979(4) -0.0178(3) 0.0864(16) Uani 1 1 d . . .
H23C H 0.0631 0.6993 -0.0604 0.104 Uiso 1 1 calc R . .
C24 C 0.3324(4) 0.9651(4) -0.0101(2) 0.0909(16) Uani 1 1 d . . .
H24A H 0.3032 0.9282 -0.0522 0.109 Uiso 1 1 calc R . .
C24A C 0.7294(3) 1.3267(4) 0.0702(2) 0.0866(14) Uani 1 1 d . . .
H24B H 0.7376 1.2848 0.0336 0.104 Uiso 1 1 calc R . .
C24B C 0.0008(3) 0.6193(3) -0.0050(2) 0.0837(13) Uani 1 1 d . . .
H24C H -0.0152 0.5668 -0.0389 0.100 Uiso 1 1 calc R . .
C25A C 0.6724(2) 1.2996(3) 0.1147(2) 0.0636(11) Uani 1 1 d . . .
H25A H 0.6419 1.2393 0.1077 0.076 Uiso 1 1 calc R . .
C25B C -0.0216(3) 0.6181(3) 0.0583(2) 0.0635(11) Uani 1 1 d . . .
H25B H -0.0516 0.5638 0.0669 0.076 Uiso 1 1 calc R . .
C25 C 0.3069(3) 0.9436(3) 0.0493(2) 0.0657(11) Uani 1 1 d . . .
H25C H 0.2605 0.8920 0.0466 0.079 Uiso 1 1 calc R . .
C26 C 0.2062(2) 1.0668(2) 0.17701(17) 0.0426(9) Uani 1 1 d . . .
C26A C 0.7084(2) 1.2373(2) 0.24868(18) 0.0522(10) Uani 1 1 d . . .
C26B C 0.0746(2) 0.6016(2) 0.20655(17) 0.0454(9) Uani 1 1 d . . .
C27 C 0.2479(2) 1.1566(2) 0.18635(19) 0.0578(10) Uani 1 1 d . . .
H27A H 0.3075 1.1800 0.2124 0.069 Uiso 1 1 calc R . .
C27A C 0.7969(3) 1.2938(3) 0.2669(2) 0.0677(11) Uani 1 1 d . . .
H27B H 0.8041 1.3543 0.2864 0.081 Uiso 1 1 calc R . .
C27B C 0.1621(2) 0.6419(2) 0.19537(19) 0.0625(11) Uani 1 1 d . . .
H27C H 0.1789 0.7040 0.2005 0.075 Uiso 1 1 calc R . .
C28 C 0.2025(3) 1.2127(3) 0.1575(2) 0.0695(12) Uani 1 1 d . . .
H28A H 0.2323 1.2730 0.1636 0.083 Uiso 1 1 calc R . .
C28A C 0.8756(3) 1.2608(4) 0.2564(3) 0.0969(16) Uani 1 1 d . . .
H28B H 0.9351 1.2994 0.2689 0.116 Uiso 1 1 calc R . .
C28B C 0.2250(3) 0.5915(3) 0.1766(2) 0.0798(13) Uani 1 1 d . . .
H28C H 0.2832 0.6198 0.1685 0.096 Uiso 1 1 calc R . .
C29 C 0.1150(3) 1.1805(3) 0.1205(2) 0.0722(12) Uani 1 1 d . . .
H29A H 0.0842 1.2190 0.1024 0.087 Uiso 1 1 calc R . .
C29A C 0.8663(4) 1.1725(5) 0.2278(3) 0.1050(19) Uani 1 1 d . . .
H29B H 0.9191 1.1507 0.2209 0.126 Uiso 1 1 calc R . .
C29B C 0.2027(4) 0.5014(4) 0.1701(2) 0.0890(15) Uani 1 1 d . . .
H29C H 0.2460 0.4681 0.1588 0.107 Uiso 1 1 calc R . .
C30 C 0.0720(3) 1.0910(3) 0.1099(2) 0.0754(13) Uani 1 1 d . . .
H30A H 0.0126 1.0682 0.0835 0.090 Uiso 1 1 calc R . .
C30A C 0.7785(4) 1.1160(3) 0.2095(3) 0.0948(16) Uani 1 1 d . . .
H30B H 0.7721 1.0556 0.1900 0.114 Uiso 1 1 calc R . .
C30B C 0.1152(3) 0.4591(3) 0.1802(2) 0.0770(13) Uani 1 1 d . . .
H30C H 0.0989 0.3970 0.1744 0.092 Uiso 1 1 calc R . .
C31 C 0.1178(2) 1.0349(2) 0.1388(2) 0.0609(11) Uani 1 1 d . . .
H31A H 0.0880 0.9745 0.1322 0.073 Uiso 1 1 calc R . .
C31A C 0.6990(3) 1.1473(3) 0.2195(2) 0.0704(12) Uani 1 1 d . . .
H31B H 0.6398 1.1082 0.2066 0.085 Uiso 1 1 calc R . .
C31B C 0.0517(2) 0.5096(2) 0.19918(19) 0.0589(10) Uani 1 1 d . . .
H31C H -0.0067 0.4811 0.2069 0.071 Uiso 1 1 calc R . .
C32 C 0.1498(2) 1.0082(2) 0.29515(16) 0.0413(8) Uani 1 1 d . . .
C32A C 0.5983(2) 1.1829(2) 0.34544(18) 0.0483(9) Uani 1 1 d . . .
C32B C 0.0148(2) 0.6143(2) 0.33762(17) 0.0424(9) Uani 1 1 d . . .
C33 C 0.1494(2) 1.0982(2) 0.31791(18) 0.0539(10) Uani 1 1 d . . .
H33A H 0.2022 1.1427 0.3179 0.065 Uiso 1 1 calc R . .
C33A C 0.6805(2) 1.2061(3) 0.3916(2) 0.0619(10) Uani 1 1 d . . .
H33B H 0.7177 1.2644 0.4008 0.074 Uiso 1 1 calc R . .
C33B C 0.1087(2) 0.6335(2) 0.36519(18) 0.0509(9) Uani 1 1 d . . .
H33C H 0.1506 0.6803 0.3547 0.061 Uiso 1 1 calc R . .
C34 C 0.0720(3) 1.1220(3) 0.3404(2) 0.0680(12) Uani 1 1 d . . .
H34A H 0.0730 1.1823 0.3556 0.082 Uiso 1 1 calc R . .
C34A C 0.7083(3) 1.1441(3) 0.4242(2) 0.0783(13) Uani 1 1 d . . .
H34B H 0.7641 1.1604 0.4552 0.094 Uiso 1 1 calc R . .
C34B C 0.1414(2) 0.5841(2) 0.40821(19) 0.0600(10) Uani 1 1 d . . .
H34C H 0.2050 0.5978 0.4262 0.072 Uiso 1 1 calc R . .
C35A C 0.6534(3) 1.0586(3) 0.4110(2) 0.0805(13) Uani 1 1 d . . .
H35A H 0.6725 1.0167 0.4328 0.097 Uiso 1 1 calc R . .
C35 C -0.0070(3) 1.0564(3) 0.3403(2) 0.0706(12) Uani 1 1 d . . .
H35B H -0.0598 1.0724 0.3547 0.085 Uiso 1 1 calc R . .
C35B C 0.0805(3) 0.5150(3) 0.4245(2) 0.0682(12) Uani 1 1 d . . .
H35C H 0.1024 0.4820 0.4537 0.082 Uiso 1 1 calc R . .
C36A C 0.5703(3) 1.0335(3) 0.3656(2) 0.0702(11) Uani 1 1 d . . .
H36A H 0.5330 0.9753 0.3570 0.084 Uiso 1 1 calc R . .
C36 C -0.0074(2) 0.9668(3) 0.31884(19) 0.0620(11) Uani 1 1 d . . .
H36B H -0.0598 0.9223 0.3198 0.074 Uiso 1 1 calc R . .
C36B C -0.0135(3) 0.4954(2) 0.3970(2) 0.0691(12) Uani 1 1 d . . .
H36C H -0.0555 0.4486 0.4075 0.083 Uiso 1 1 calc R . .
C37A C 0.5432(2) 1.0963(2) 0.33293(19) 0.0573(10) Uani 1 1 d . . .
H37A H 0.4872 1.0800 0.3022 0.069 Uiso 1 1 calc R . .
C37 C 0.0704(2) 0.9435(2) 0.29597(17) 0.0492(9) Uani 1 1 d . . .
H37B H 0.0693 0.8832 0.2808 0.059 Uiso 1 1 calc R . .
C37B C -0.0448(2) 0.5445(2) 0.35453(19) 0.0549(10) Uani 1 1 d . . .
H37C H -0.1084 0.5303 0.3364 0.066 Uiso 1 1 calc R . .
H1W H 0.534(2) 1.242(2) 0.4332(18) 0.069(11) Uiso 1 1 d . . .
H1F H 0.248(2) 1.014(2) 0.4115(17) 0.057(12) Uiso 1 1 d . . .
H1E H -0.002(2) 0.763(2) 0.4306(18) 0.049(11) Uiso 1 1 d . . .
C38 C 0.3358(3) 1.4575(3) 0.5587(2) 0.0859(12) Uiso 1 1 d . . .
H38A H 0.2812 1.4104 0.5334 0.103 Uiso 1 1 calc R A 1
Cl2 Cl 0.42631(12) 1.41020(12) 0.57984(10) 0.1599(6) Uiso 1 1 d . B .
Cl3 Cl 0.37314(12) 1.53233(12) 0.50715(10) 0.1572(6) Uiso 1 1 d . B .
Cl1 Cl 0.31423(19) 1.4997(2) 0.64153(19) 0.1062(14) Uiso 0.533(7) 1 d P B 1
Cl1' Cl 0.2922(2) 1.5303(2) 0.6156(2) 0.1098(16) Uiso 0.467(7) 1 d P B 2

loop_
_atom_site_aniso_label
_atom_site_aniso_U_11
_atom_site_aniso_U_22
_atom_site_aniso_U_33
_atom_site_aniso_U_23
_atom_site_aniso_U_13
_atom_site_aniso_U_12
N1 0.0503(18) 0.047(2) 0.043(2) 0.0153(17) 0.0128(15) 0.0104(16)
N1A 0.0461(18) 0.063(2) 0.052(2) 0.0213(17) 0.0102(16) 0.0069(16)
N1B 0.0451(19) 0.056(2) 0.046(2) 0.0117(17) 0.0119(18) 0.0072(17)
O1 0.0513(14) 0.0740(19) 0.086(2) 0.0375(17) 0.0197(14) 0.0072(14)
O1A 0.0586(17) 0.082(2) 0.142(3) 0.056(2) -0.0002(19) -0.0047(15)
O1B 0.0611(16) 0.109(2) 0.068(2) 0.0375(18) 0.0164(15) -0.0084(15)
C1A 0.048(2) 0.042(2) 0.050(3) 0.0102(19) 0.0060(19) 0.0090(17)
C1 0.0370(18) 0.045(2) 0.045(2) 0.0120(19) 0.0110(17) 0.0049(16)
C1B 0.044(2) 0.047(2) 0.046(3) 0.0143(19) 0.012(2) 0.0126(17)
C2 0.049(2) 0.056(2) 0.053(3) 0.029(2) 0.0111(19) 0.0163(18)
C2A 0.055(2) 0.057(2) 0.058(3) 0.014(2) 0.022(2) 0.0125(19)
C2B 0.057(2) 0.063(2) 0.056(3) 0.019(2) 0.023(2) 0.020(2)
C3 0.0426(19) 0.053(2) 0.060(3) 0.026(2) 0.0092(19) 0.0148(18)
C3A 0.053(2) 0.051(2) 0.068(3) 0.013(2) 0.014(2) 0.0152(19)
C3B 0.053(2) 0.070(3) 0.063(3) 0.024(2) 0.023(2) 0.030(2)
C4 0.0432(19) 0.050(2) 0.051(3) 0.018(2) 0.0139(18) 0.0180(17)
C4A 0.051(2) 0.047(2) 0.072(3) 0.020(2) 0.012(2) 0.0147(18)
C4B 0.050(2) 0.074(3) 0.062(3) 0.028(2) 0.016(2) 0.028(2)
C5 0.0425(18) 0.0407(19) 0.043(2) 0.0107(18) 0.0127(17) 0.0150(16)
C5A 0.049(2) 0.041(2) 0.055(3) 0.0140(19) 0.0034(19) 0.0071(17)
C5B 0.0434(19) 0.043(2) 0.045(3) 0.0102(18) 0.0039(18) 0.0145(17)
C6A 0.047(2) 0.0398(19) 0.050(3) 0.0095(19) 0.0101(18) 0.0085(17)
C6 0.0431(18) 0.043(2) 0.035(2) 0.0088(17) 0.0063(17) 0.0110(16)
C6B 0.0406(18) 0.0429(19) 0.044(2) 0.0090(18) 0.0082(17) 0.0134(16)
C7 0.0425(18) 0.0364(19) 0.042(2) 0.0059(17) 0.0082(17) 0.0124(16)
C7A 0.0463(19) 0.0388(19) 0.049(3) 0.0077(19) 0.0071(18) 0.0082(17)
C7B 0.0385(18) 0.043(2) 0.047(3) 0.0121(18) 0.0068(18) 0.0105(16)
C8 0.0415(18) 0.0362(19) 0.040(2) 0.0088(17) 0.0076(17) 0.0116(16)
C8A 0.0464(19) 0.041(2) 0.046(2) 0.0097(18) 0.0011(18) 0.0069(17)
C8B 0.0379(18) 0.0423(19) 0.047(3) 0.0131(18) 0.0081(17) 0.0113(16)
C9 0.0359(17) 0.0404(19) 0.038(2) 0.0124(17) 0.0054(16) 0.0079(16)
C9A 0.0465(19) 0.0396(19) 0.048(3) 0.0099(18) 0.0062(18) 0.0063(17)
C9B 0.0379(18) 0.0406(19) 0.045(2) 0.0123(18) 0.0063(17) 0.0098(16)
C10 0.0387(18) 0.0428(19) 0.040(2) 0.0116(18) 0.0073(17) 0.0114(16)
C10A 0.0445(19) 0.0399(19) 0.054(3) 0.0145(19) 0.0102(18) 0.0078(17)
C10B 0.0415(19) 0.049(2) 0.047(3) 0.0131(19) 0.0102(18) 0.0153(17)
C11 0.041(2) 0.065(3) 0.046(3) 0.023(2) 0.0069(19) 0.013(2)
C11A 0.059(2) 0.059(2) 0.064(3) 0.018(2) 0.014(2) 0.010(2)
C11B 0.062(2) 0.052(2) 0.043(3) 0.012(2) 0.019(2) 0.013(2)
C12A 0.085(3) 0.108(3) 0.070(3) 0.050(3) 0.019(2) 0.023(3)
C12 0.076(3) 0.102(3) 0.057(3) 0.021(3) 0.032(2) 0.039(3)
C12B 0.068(2) 0.064(3) 0.046(3) 0.011(2) 0.007(2) 0.016(2)
C13 0.072(2) 0.073(3) 0.089(3) 0.042(3) 0.029(2) 0.038(2)
C13A 0.083(3) 0.101(3) 0.090(4) 0.031(3) 0.035(3) 0.054(3)
C13B 0.075(3) 0.136(4) 0.096(4) 0.051(3) 0.042(3) 0.067(3)
C14 0.056(2) 0.054(2) 0.040(2) 0.024(2) 0.0157(19) 0.027(2)
C14A 0.048(2) 0.050(2) 0.061(3) 0.021(2) 0.014(2) 0.0137(18)
C14B 0.044(2) 0.059(2) 0.045(3) 0.015(2) 0.0119(19) 0.0228(19)
C15 0.060(2) 0.071(3) 0.068(3) 0.028(2) 0.022(2) 0.028(2)
C15A 0.091(3) 0.057(3) 0.075(3) 0.025(3) 0.019(2) 0.024(2)
C15B 0.071(2) 0.062(3) 0.056(3) 0.016(2) 0.012(2) 0.033(2)
C16 0.068(3) 0.088(3) 0.094(4) 0.048(3) 0.042(3) 0.041(3)
C16A 0.113(4) 0.061(3) 0.111(5) 0.037(4) 0.033(4) 0.034(3)
C16B 0.082(3) 0.073(3) 0.072(4) 0.030(3) 0.027(3) 0.043(3)
C17 0.117(4) 0.093(4) 0.095(4) 0.055(3) 0.073(4) 0.074(4)
C17A 0.110(4) 0.087(4) 0.103(5) 0.061(4) 0.022(3) 0.033(3)
C17B 0.075(3) 0.099(4) 0.064(4) 0.040(3) 0.023(3) 0.048(3)
C18 0.114(4) 0.065(3) 0.071(3) 0.021(2) 0.035(3) 0.046(3)
C18A 0.102(3) 0.095(4) 0.077(4) 0.038(3) 0.008(3) 0.027(3)
C18B 0.066(3) 0.095(3) 0.051(3) 0.017(3) 0.000(2) 0.025(2)
C19 0.078(3) 0.061(3) 0.057(3) 0.016(2) 0.016(2) 0.033(2)
C19A 0.074(3) 0.060(3) 0.069(4) 0.026(3) 0.001(2) 0.014(2)
C19B 0.053(2) 0.063(3) 0.061(3) 0.015(2) 0.002(2) 0.014(2)
C20A 0.047(2) 0.053(2) 0.055(3) 0.015(2) 0.015(2) 0.0140(19)
C20B 0.0425(19) 0.048(2) 0.046(3) 0.013(2) 0.0096(18) 0.0204(18)
C20 0.048(2) 0.050(2) 0.046(3) 0.020(2) 0.0138(19) 0.0225(19)
C21A 0.065(2) 0.062(3) 0.092(4) 0.026(3) 0.031(2) 0.014(2)
C21B 0.069(2) 0.066(3) 0.060(3) 0.015(2) 0.017(2) 0.013(2)
C21 0.061(2) 0.076(3) 0.076(3) 0.038(3) 0.018(2) 0.015(2)
C22 0.077(3) 0.102(4) 0.122(5) 0.069(4) 0.041(4) 0.028(3)
C22A 0.081(3) 0.072(3) 0.129(5) 0.033(3) 0.046(3) 0.002(3)
C22B 0.083(3) 0.094(4) 0.093(4) 0.045(4) 0.037(3) 0.023(3)
C23 0.124(5) 0.124(5) 0.100(5) 0.082(4) 0.066(4) 0.078(4)
C23A 0.090(3) 0.107(4) 0.107(5) 0.042(4) 0.049(3) 0.008(3)
C23B 0.094(3) 0.131(5) 0.071(4) 0.048(4) 0.048(3) 0.063(4)
C24 0.146(5) 0.107(4) 0.044(3) 0.024(3) 0.017(3) 0.076(4)
C24A 0.076(3) 0.111(4) 0.074(4) 0.013(3) 0.030(3) 0.023(3)
C24B 0.113(4) 0.096(4) 0.055(3) 0.010(3) 0.021(3) 0.057(3)
C25A 0.053(2) 0.069(3) 0.068(3) 0.017(3) 0.012(2) 0.009(2)
C25B 0.087(3) 0.054(3) 0.051(3) 0.006(2) 0.018(2) 0.023(2)
C25 0.087(3) 0.064(3) 0.053(3) 0.021(3) 0.016(3) 0.025(2)
C26 0.053(2) 0.043(2) 0.038(2) 0.0121(18) 0.0131(19) 0.0194(18)
C26A 0.055(2) 0.058(2) 0.052(3) 0.021(2) 0.010(2) 0.023(2)
C26B 0.047(2) 0.051(2) 0.042(2) 0.0091(18) 0.0070(18) 0.0213(18)
C27 0.065(2) 0.045(2) 0.063(3) 0.016(2) 0.004(2) 0.0130(19)
C27A 0.052(2) 0.078(3) 0.076(3) 0.019(2) 0.012(2) 0.019(2)
C27B 0.054(2) 0.070(3) 0.072(3) 0.018(2) 0.016(2) 0.028(2)
C28 0.091(3) 0.053(2) 0.074(3) 0.024(2) 0.013(3) 0.030(2)
C28A 0.057(3) 0.141(5) 0.101(4) 0.037(4) 0.015(3) 0.032(3)
C28B 0.068(3) 0.103(4) 0.083(4) 0.022(3) 0.023(2) 0.044(3)
C29 0.083(3) 0.075(3) 0.076(3) 0.034(3) 0.012(3) 0.044(3)
C29A 0.091(4) 0.145(5) 0.110(5) 0.037(4) 0.035(4) 0.076(4)
C29B 0.094(4) 0.112(4) 0.079(4) 0.016(3) 0.017(3) 0.069(3)
C30 0.066(2) 0.077(3) 0.088(4) 0.032(3) -0.005(2) 0.028(2)
C30A 0.124(4) 0.094(4) 0.093(4) 0.029(3) 0.042(4) 0.065(4)
C30B 0.103(3) 0.065(3) 0.069(3) 0.006(2) 0.002(3) 0.048(3)
C31 0.058(2) 0.056(2) 0.070(3) 0.019(2) 0.004(2) 0.017(2)
C31A 0.077(3) 0.068(3) 0.075(3) 0.019(2) 0.019(2) 0.033(2)
C31B 0.064(2) 0.057(2) 0.059(3) 0.010(2) 0.009(2) 0.026(2)
C32 0.0420(19) 0.047(2) 0.037(2) 0.0112(18) 0.0062(17) 0.0137(17)
C32A 0.048(2) 0.055(2) 0.043(3) 0.015(2) 0.0061(19) 0.0131(19)
C32B 0.046(2) 0.039(2) 0.045(2) 0.0085(18) 0.0109(18) 0.0151(17)
C33 0.060(2) 0.051(2) 0.057(3) 0.016(2) 0.020(2) 0.0199(19)
C33A 0.053(2) 0.073(3) 0.060(3) 0.025(2) 0.004(2) 0.010(2)
C33B 0.051(2) 0.055(2) 0.052(3) 0.018(2) 0.0112(19) 0.0171(19)
C34 0.080(3) 0.062(3) 0.079(3) 0.019(2) 0.036(2) 0.039(2)
C34A 0.066(3) 0.112(4) 0.066(3) 0.044(3) 0.001(2) 0.027(3)
C34B 0.056(2) 0.075(3) 0.058(3) 0.019(2) 0.011(2) 0.031(2)
C35A 0.098(3) 0.083(3) 0.078(4) 0.041(3) 0.014(3) 0.039(3)
C35 0.064(3) 0.089(3) 0.076(3) 0.021(3) 0.029(2) 0.043(3)
C35B 0.082(3) 0.075(3) 0.070(3) 0.039(3) 0.021(2) 0.041(2)
C36A 0.090(3) 0.058(3) 0.066(3) 0.025(2) 0.010(3) 0.016(2)
C36 0.046(2) 0.084(3) 0.059(3) 0.014(2) 0.014(2) 0.020(2)
C36B 0.079(3) 0.057(3) 0.082(3) 0.033(3) 0.022(3) 0.020(2)
C37A 0.066(2) 0.054(2) 0.053(3) 0.019(2) 0.002(2) 0.014(2)
C37 0.048(2) 0.054(2) 0.046(3) 0.0073(19) 0.0092(19) 0.0177(19)
C37B 0.049(2) 0.051(2) 0.069(3) 0.026(2) 0.008(2) 0.0120(19)

loop_
_atom_type_symbol
_atom_type_description
_atom_type_scat_dispersion_real
_atom_type_scat_dispersion_imag
_atom_type_scat_source
C C 0.0033 0.0016 'International Tables Vol C Tables 4.2.6.8 and 6.1.1.4'
H H 0.0000 0.0000 'International Tables Vol C Tables 4.2.6.8 and 6.1.1.4'
N N 0.0061 0.0033 'International Tables Vol C Tables 4.2.6.8 and 6.1.1.4'
O O 0.0106 0.0060 'International Tables Vol C Tables 4.2.6.8 and 6.1.1.4'
Cl Cl 0.1484 0.1585 'International Tables Vol C Tables 4.2.6.8 and 6.1.1.4'

loop_
_geom_angle_atom_site_label_1
_geom_angle_atom_site_label_2
_geom_angle_atom_site_label_3
_geom_angle
C11 N1 C1 125.1(3)
C11 N1 H1F 117(2)
C1 N1 H1F 117(2)
C11A N1A C1A 126.1(3)
C11A N1A H1W 119.1(18)
C1A N1A H1W 112.9(19)
C11B N1B C1B 128.8(3)
C11B N1B H1E 114(2)
C1B N1B H1E 117(2)
C2A C1A N1A 118.0(3)
C2A C1A C9A 121.3(3)
N1A C1A C9A 120.6(3)
C2 C1 N1 119.0(3)
C2 C1 C9 121.1(3)
N1 C1 C9 119.7(3)
C2B C1B N1B 119.5(3)
C2B C1B C9B 121.0(3)
N1B C1B C9B 119.2(3)
C1 C2 C3 121.8(3)
C1 C2 H2A 119.1
C3 C2 H2A 119.1
C1A C2A C3A 121.7(3)
C1A C2A H2AA 119.1
C3A C2A H2AA 119.1
C1B C2B C3B 121.1(3)
C1B C2B H2BA 119.4
C3B C2B H2BA 119.4
C4 C3 C2 117.9(3)
C4 C3 C13 121.4(3)
C2 C3 C13 120.7(3)
C4A C3A C2A 117.9(3)
C4A C3A C13A 122.2(3)
C2A C3A C13A 119.9(3)
C4B C3B C2B 118.6(3)
C4B C3B C13B 122.0(3)
C2B C3B C13B 119.3(3)
C3 C4 C10 122.3(3)
C3 C4 H4A 118.9
C10 C4 H4A 118.9
C3A C4A C10A 122.9(3)
C3A C4A H4AA 118.5
C10A C4A H4AA 118.5
C3B C4B C10B 121.8(3)
C3B C4B H4BA 119.1
C10B C4B H4BA 119.1
C6 C5 C10 120.0(3)
C6 C5 C14 121.1(3)
C10 C5 C14 119.0(2)
C6A C5A C10A 121.0(3)
C6A C5A C14A 118.5(3)
C10A C5A C14A 120.5(3)
C6B C5B C10B 119.8(3)
C6B C5B C14B 119.3(3)
C10B C5B C14B 120.9(2)
C5A C6A C7A 119.3(3)
C5A C6A C20A 121.1(3)
C7A C6A C20A 119.6(3)
C5 C6 C7 119.9(3)
C5 C6 C20 119.1(2)
C7 C6 C20 120.9(2)
C5B C6B C7B 120.0(3)
C5B C6B C20B 118.5(3)
C7B C6B C20B 121.4(2)
C8 C7 C6 121.2(2)
C8 C7 C26 120.9(2)
C6 C7 C26 117.9(3)
C8A C7A C6A 120.9(3)
C8A C7A C26A 120.6(3)
C6A C7A C26A 118.5(3)
C8B C7B C6B 120.1(3)
C8B C7B C26B 122.0(3)
C6B C7B C26B 117.9(3)
C7 C8 C9 119.2(2)
C7 C8 C32 119.2(2)
C9 C8 C32 121.2(3)
C7A C8A C9A 120.6(3)
C7A C8A C32A 117.5(3)
C9A C8A C32A 121.9(3)
C7B C8B C9B 120.5(3)
C7B C8B C32B 118.6(2)
C9B C8B C32B 120.4(3)
C10 C9 C1 116.6(2)
C10 C9 C8 119.0(3)
C1 C9 C8 124.4(3)
C10A C9A C1A 116.9(3)
C10A C9A C8A 117.7(3)
C1A C9A C8A 125.4(3)
C10B C9B C8B 118.4(3)
C10B C9B C1B 116.6(3)
C8B C9B C1B 125.0(3)
C5 C10 C9 119.9(2)
C5 C10 C4 121.0(3)
C9 C10 C4 119.1(3)
C5A C10A C4A 120.8(3)
C5A C10A C9A 120.3(3)
C4A C10A C9A 118.9(3)
C9B C10B C4B 119.1(3)
C9B C10B C5B 119.7(3)
C4B C10B C5B 121.2(3)
O1 C11 N1 122.2(3)
O1 C11 C12 123.0(3)
N1 C11 C12 114.8(3)
O1A C11A N1A 123.0(3)
O1A C11A C12A 121.0(3)
N1A C11A C12A 116.0(3)
O1B C11B N1B 123.7(3)
O1B C11B C12B 122.2(3)
N1B C11B C12B 114.2(3)
C11A C12A H12A 109.5
C11A C12A H12B 109.5
H12A C12A H12B 109.5
C11A C12A H12C 109.5
H12A C12A H12C 109.5
H12B C12A H12C 109.5
C11 C12 H12D 109.5
C11 C12 H12E 109.5
H12D C12 H12E 109.5
C11 C12 H12F 109.5
H12D C12 H12F 109.5
H12E C12 H12F 109.5
C11B C12B H12G 109.5
C11B C12B H12H 109.5
H12G C12B H12H 109.5
C11B C12B H12I 109.5
H12G C12B H12I 109.5
H12H C12B H12I 109.5
C3 C13 H13A 109.5
C3 C13 H13B 109.5
H13A C13 H13B 109.5
C3 C13 H13C 109.5
H13A C13 H13C 109.5
H13B C13 H13C 109.5
C3A C13A H13D 109.5
C3A C13A H13E 109.5
H13D C13A H13E 109.5
C3A C13A H13F 109.5
H13D C13A H13F 109.5
H13E C13A H13F 109.5
C3B C13B H13G 109.5
C3B C13B H13H 109.5
H13G C13B H13H 109.5
C3B C13B H13I 109.5
H13G C13B H13I 109.5
H13H C13B H13I 109.5
C19 C14 C15 118.2(3)
C19 C14 C5 121.6(3)
C15 C14 C5 120.2(4)
C19A C14A C15A 117.8(3)
C19A C14A C5A 120.5(3)
C15A C14A C5A 121.7(4)
C15B C14B C19B 117.9(3)
C15B C14B C5B 120.4(4)
C19B C14B C5B 121.4(3)
C16 C15 C14 120.4(4)
C16 C15 H15A 119.8
C14 C15 H15A 119.8
C16A C15A C14A 121.0(4)
C16A C15A H15B 119.5
C14A C15A H15B 119.5
C14B C15B C16B 121.3(4)
C14B C15B H15C 119.3
C16B C15B H15C 119.3
C17 C16 C15 120.6(4)
C17 C16 H16A 119.7
C15 C16 H16A 119.7
C17A C16A C15A 119.6(4)
C17A C16A H16B 120.2
C15A C16A H16B 120.2
C17B C16B C15B 120.0(4)
C17B C16B H16C 120.0
C15B C16B H16C 120.0
C16 C17 C18 120.0(4)
C16 C17 H17A 120.0
C18 C17 H17A 120.0
C18A C17A C16A 120.5(4)
C18A C17A H17B 119.7
C16A C17A H17B 119.7
C16B C17B C18B 119.4(4)
C16B C17B H17C 120.3
C18B C17B H17C 120.3
C17 C18 C19 120.1(4)
C17 C18 H18A 120.0
C19 C18 H18A 120.0
C17A C18A C19A 119.3(5)
C17A C18A H18B 120.4
C19A C18A H18B 120.4
C17B C18B C19B 121.0(4)
C17B C18B H18C 119.5
C19B C18B H18C 119.5
C14 C19 C18 120.7(4)
C14 C19 H19A 119.7
C18 C19 H19A 119.7
C14A C19A C18A 121.8(4)
C14A C19A H19B 119.1
C18A C19A H19B 119.1
C14B C19B C18B 120.3(4)
C14B C19B H19C 119.9
C18B C19B H19C 119.9
C25A C20A C21A 118.0(3)
C25A C20A C6A 121.2(3)
C21A C20A C6A 120.9(3)
C25B C20B C21B 117.3(4)
C25B C20B C6B 122.7(3)
C21B C20B C6B 119.9(3)
C25 C20 C21 117.7(4)
C25 C20 C6 120.0(3)
C21 C20 C6 122.2(4)
C22A C21A C20A 120.8(4)
C22A C21A H21A 119.6
C20A C21A H21A 119.6
C22B C21B C20B 121.1(4)
C22B C21B H21B 119.4
C20B C21B H21B 119.4
C20 C21 C22 120.8(4)
C20 C21 H21C 119.6
C22 C21 H21C 119.6
C23 C22 C21 120.5(5)
C23 C22 H22A 119.8
C21 C22 H22A 119.8
C23A C22A C21A 119.6(4)
C23A C22A H22B 120.2
C21A C22A H22B 120.2
C23B C22B C21B 120.0(4)
C23B C22B H22C 120.0
C21B C22B H22C 120.0
C22 C23 C24 120.2(5)
C22 C23 H23A 119.9
C24 C23 H23A 119.9
C24A C23A C22A 120.6(4)
C24A C23A H23B 119.7
C22A C23A H23B 119.7
C24B C23B C22B 119.7(4)
C24B C23B H23C 120.1
C22B C23B H23C 120.1
C23 C24 C25 119.4(5)
C23 C24 H24A 120.3
C25 C24 H24A 120.3
C23A C24A C25A 119.9(4)
C23A C24A H24B 120.1
C25A C24A H24B 120.1
C23B C24B C25B 119.5(4)
C23B C24B H24C 120.3
C25B C24B H24C 120.3
C24A C25A C20A 121.0(4)
C24A C25A H25A 119.5
C20A C25A H25A 119.5
C20B C25B C24B 122.3(4)
C20B C25B H25B 118.9
C24B C25B H25B 118.9
C20 C25 C24 121.4(4)
C20 C25 H25C 119.3
C24 C25 H25C 119.3
C27 C26 C31 117.8(3)
C27 C26 C7 121.1(3)
C31 C26 C7 121.1(3)
C27A C26A C31A 119.0(3)
C27A C26A C7A 120.6(3)
C31A C26A C7A 120.4(3)
C27B C26B C31B 118.4(3)
C27B C26B C7B 121.4(3)
C31B C26B C7B 120.2(3)
C26 C27 C28 120.9(4)
C26 C27 H27A 119.6
C28 C27 H27A 119.6
C26A C27A C28A 120.3(4)
C26A C27A H27B 119.9
C28A C27A H27B 119.9
C26B C27B C28B 120.9(4)
C26B C27B H27C 119.5
C28B C27B H27C 119.5
C29 C28 C27 120.6(4)
C29 C28 H28A 119.7
C27 C28 H28A 119.7
C29A C28A C27A 120.6(5)
C29A C28A H28B 119.7
C27A C28A H28B 119.7
C29B C28B C27B 120.5(4)
C29B C28B H28C 119.7
C27B C28B H28C 119.7
C28 C29 C30 119.8(3)
C28 C29 H29A 120.1
C30 C29 H29A 120.1
C28A C29A C30A 119.4(4)
C28A C29A H29B 120.3
C30A C29A H29B 120.3
C28B C29B C30B 119.8(4)
C28B C29B H29C 120.1
C30B C29B H29C 120.1
C29 C30 C31 119.4(4)
C29 C30 H30A 120.3
C31 C30 H30A 120.3
C29A C30A C31A 121.1(5)
C29A C30A H30B 119.5
C31A C30A H30B 119.5
C29B C30B C31B 119.9(4)
C29B C30B H30C 120.0
C31B C30B H30C 120.0
C26 C31 C30 121.4(3)
C26 C31 H31A 119.3
C30 C31 H31A 119.3
C30A C31A C26A 119.6(4)
C30A C31A H31B 120.2
C26A C31A H31B 120.2
C26B C31B C30B 120.4(3)
C26B C31B H31C 119.8
C30B C31B H31C 119.8
C37 C32 C33 118.1(3)
C37 C32 C8 120.2(3)
C33 C32 C8 121.6(3)
C33A C32A C37A 118.8(3)
C33A C32A C8A 120.8(3)
C37A C32A C8A 120.4(3)
C37B C32B C33B 117.6(3)
C37B C32B C8B 120.1(3)
C33B C32B C8B 122.2(3)
C34 C33 C32 121.0(3)
C34 C33 H33A 119.5
C32 C33 H33A 119.5
C32A C33A C34A 120.9(4)
C32A C33A H33B 119.6
C34A C33A H33B 119.6
C32B C33B C34B 120.9(3)
C32B C33B H33C 119.5
C34B C33B H33C 119.5
C33 C34 C35 120.1(3)
C33 C34 H34A 120.0
C35 C34 H34A 120.0
C35A C34A C33A 119.7(4)
C35A C34A H34B 120.2
C33A C34A H34B 120.2
C35B C34B C33B 120.4(3)
C35B C34B H34C 119.8
C33B C34B H34C 119.8
C34A C35A C36A 120.9(4)
C34A C35A H35A 119.6
C36A C35A H35A 119.6
C34 C35 C36 119.7(3)
C34 C35 H35B 120.2
C36 C35 H35B 120.2
C34B C35B C36B 118.9(3)
C34B C35B H35C 120.5
C36B C35B H35C 120.5
C35A C36A C37A 119.0(4)
C35A C36A H36A 120.5
C37A C36A H36A 120.5
C37 C36 C35 119.8(3)
C37 C36 H36B 120.1
C35 C36 H36B 120.1
C37B C36B C35B 120.0(3)
C37B C36B H36C 120.0
C35B C36B H36C 120.0
C32A C37A C36A 120.8(3)
C32A C37A H37A 119.6
C36A C37A H37A 119.6
C32 C37 C36 121.3(3)
C32 C37 H37B 119.3
C36 C37 H37B 119.3
C36B C37B C32B 122.1(3)
C36B C37B H37C 119.0
C32B C37B H37C 119.0
Cl2 C38 Cl1' 125.1(3)
Cl2 C38 Cl3 107.9(2)
Cl1' C38 Cl3 97.5(2)
Cl2 C38 Cl1 99.4(3)
Cl1' C38 Cl1 28.16(12)
Cl3 C38 Cl1 120.0(3)
Cl2 C38 H38A 109.6
Cl1' C38 H38A 106.0
Cl3 C38 H38A 109.6
Cl1 C38 H38A 109.6

loop_
_geom_bond_atom_site_label_1
_geom_bond_atom_site_label_2
_geom_bond_distance
N1 C11 1.350(4)
N1 C1 1.428(4)
N1 H1F 0.86(3)
N1A C11A 1.355(4)
N1A C1A 1.412(4)
N1A H1W 0.96(3)
N1B C11B 1.342(4)
N1B C1B 1.421(4)
N1B H1E 0.81(3)
O1 C11 1.219(4)
O1A C11A 1.207(4)
O1B C11B 1.221(4)
C1A C2A 1.365(4)
C1A C9A 1.440(4)
C1 C2 1.359(4)
C1 C9 1.433(4)
C1B C2B 1.366(4)
C1B C9B 1.431(4)
C2 C3 1.418(4)
C2 H2A 0.9300
C2A C3A 1.414(4)
C2A H2AA 0.9300
C2B C3B 1.409(5)
C2B H2BA 0.9300
C3 C4 1.353(4)
C3 C13 1.520(4)
C3A C4A 1.359(4)
C3A C13A 1.512(4)
C3B C4B 1.359(4)
C3B C13B 1.512(4)
C4 C10 1.428(4)
C4 H4A 0.9300
C4A C10A 1.424(4)
C4A H4AA 0.9300
C4B C10B 1.424(4)
C4B H4BA 0.9300
C5 C6 1.385(4)
C5 C10 1.420(4)
C5 C14 1.492(4)
C5A C6A 1.384(4)
C5A C10A 1.412(4)
C5A C14A 1.502(4)
C5B C6B 1.386(4)
C5B C10B 1.428(4)
C5B C14B 1.496(4)
C6A C7A 1.426(4)
C6A C20A 1.498(4)
C6 C7 1.435(4)
C6 C20 1.494(4)
C6B C7B 1.435(4)
C6B C20B 1.494(4)
C7 C8 1.377(4)
C7 C26 1.509(4)
C7A C8A 1.380(4)
C7A C26A 1.507(4)
C7B C8B 1.378(4)
C7B C26B 1.501(4)
C8 C9 1.441(4)
C8 C32 1.498(4)
C8A C9A 1.443(4)
C8A C32A 1.505(4)
C8B C9B 1.431(4)
C8B C32B 1.504(4)
C9 C10 1.425(4)
C9A C10A 1.427(4)
C9B C10B 1.419(4)
C11 C12 1.505(5)
C11A C12A 1.497(5)
C11B C12B 1.503(5)
C12A H12A 0.9600
C12A H12B 0.9600
C12A H12C 0.9600
C12 H12D 0.9600
C12 H12E 0.9600
C12 H12F 0.9600
C12B H12G 0.9600
C12B H12H 0.9600
C12B H12I 0.9600
C13 H13A 0.9600
C13 H13B 0.9600
C13 H13C 0.9600
C13A H13D 0.9600
C13A H13E 0.9600
C13A H13F 0.9600
C13B H13G 0.9600
C13B H13H 0.9600
C13B H13I 0.9600
C14 C19 1.378(5)
C14 C15 1.390(5)
C14A C19A 1.364(5)
C14A C15A 1.391(5)
C14B C15B 1.381(4)
C14B C19B 1.381(5)
C15 C16 1.383(5)
C15 H15A 0.9300
C15A C16A 1.379(5)
C15A H15B 0.9300
C15B C16B 1.383(5)
C15B H15C 0.9300
C16 C17 1.358(6)
C16 H16A 0.9300
C16A C17A 1.370(6)
C16A H16B 0.9300
C16B C17B 1.365(5)
C16B H16C 0.9300
C17 C18 1.362(6)
C17 H17A 0.9300
C17A C18A 1.364(6)
C17A H17B 0.9300
C17B C18B 1.365(5)
C17B H17C 0.9300
C18 C19 1.394(5)
C18 H18A 0.9300
C18A C19A 1.385(5)
C18A H18B 0.9300
C18B C19B 1.385(5)
C18B H18C 0.9300
C19 H19A 0.9300
C19A H19B 0.9300
C19B H19C 0.9300
C20A C25A 1.386(5)
C20A C21A 1.388(5)
C20B C25B 1.365(5)
C20B C21B 1.377(4)
C20 C25 1.366(5)
C20 C21 1.376(5)
C21A C22A 1.377(5)
C21A H21A 0.9300
C21B C22B 1.373(5)
C21B H21B 0.9300
C21 C22 1.377(6)
C21 H21C 0.9300
C22 C23 1.349(7)
C22 H22A 0.9300
C22A C23A 1.372(6)
C22A H22B 0.9300
C22B C23B 1.366(6)
C22B H22C 0.9300
C23 C24 1.356(7)
C23 H23A 0.9300
C23A C24A 1.360(6)
C23A H23B 0.9300
C23B C24B 1.362(6)
C23B H23C 0.9300
C24 C25 1.391(5)
C24 H24A 0.9300
C24A C25A 1.375(5)
C24A H24B 0.9300
C24B C25B 1.370(5)
C24B H24C 0.9300
C25A H25A 0.9300
C25B H25B 0.9300
C25 H25C 0.9300
C26 C27 1.375(4)
C26 C31 1.375(5)
C26A C27A 1.378(5)
C26A C31A 1.388(5)
C26B C27B 1.379(4)
C26B C31B 1.380(4)
C27 C28 1.383(4)
C27 H27A 0.9300
C27A C28A 1.391(5)
C27A H27B 0.9300
C27B C28B 1.382(4)
C27B H27C 0.9300
C28 C29 1.354(5)
C28 H28A 0.9300
C28A C29A 1.361(6)
C28A H28B 0.9300
C28B C29B 1.353(6)
C28B H28C 0.9300
C29 C30 1.371(5)
C29 H29A 0.9300
C29A C30A 1.369(6)
C29A H29B 0.9300
C29B C30B 1.380(5)
C29B H29C 0.9300
C30 C31 1.387(4)
C30 H30A 0.9300
C30A C31A 1.387(5)
C30A H30B 0.9300
C30B C31B 1.391(5)
C30B H30C 0.9300
C31 H31A 0.9300
C31A H31B 0.9300
C31B H31C 0.9300
C32 C37 1.380(4)
C32 C33 1.394(4)
C32A C33A 1.376(5)
C32A C37A 1.383(4)
C32B C37B 1.378(4)
C32B C33B 1.380(4)
C33 C34 1.377(4)
C33 H33A 0.9300
C33A C34A 1.379(5)
C33A H33B 0.9300
C33B C34B 1.382(4)
C33B H33C 0.9300
C34 C35 1.382(5)
C34 H34A 0.9300
C34A C35A 1.367(5)
C34A H34B 0.9300
C34B C35B 1.374(5)
C34B H34C 0.9300
C35A C36A 1.378(6)
C35A H35A 0.9300
C35 C36 1.383(5)
C35 H35B 0.9300
C35B C36B 1.380(5)
C35B H35C 0.9300
C36A C37A 1.385(4)
C36A H36A 0.9300
C36 C37 1.382(4)
C36 H36B 0.9300
C36B C37B 1.364(4)
C36B H36C 0.9300
C37A H37A 0.9300
C37 H37B 0.9300
C37B H37C 0.9300
C38 Cl2 1.708(4)
C38 Cl1' 1.740(5)
C38 Cl3 1.766(4)
C38 Cl1 1.779(5)
C38 H38A 0.9800

loop_
_geom_hbond_atom_site_label_D
_geom_hbond_atom_site_label_H
_geom_hbond_atom_site_label_A
_geom_hbond_distance_DH
_geom_hbond_distance_HA
_geom_hbond_distance_DA
_geom_hbond_angle_DHA
N1 H1F O1A 0.86(3) 2.07(3) 2.885(4) 160(3)
N1B H1E O1 0.81(3) 2.08(3) 2.883(4) 174(3)

loop_
_geom_torsion_atom_site_label_1
_geom_torsion_atom_site_label_2
_geom_torsion_atom_site_label_3
_geom_torsion_atom_site_label_4
_geom_torsion
C11A N1A C1A C2A 49.7(5)
C11A N1A C1A C9A -135.2(4)
C11 N1 C1 C2 -54.4(4)
C11 N1 C1 C9 130.8(3)
C11B N1B C1B C2B 45.2(5)
C11B N1B C1B C9B -140.6(3)
N1 C1 C2 C3 -172.7(3)
C9 C1 C2 C3 2.0(5)
N1A C1A C2A C3A 175.2(3)
C9A C1A C2A C3A 0.2(5)
N1B C1B C2B C3B 170.4(3)
C9B C1B C2B C3B -3.8(5)
C1 C2 C3 C4 7.3(5)
C1 C2 C3 C13 -172.0(3)
C1A C2A C3A C4A -4.5(5)
C1A C2A C3A C13A 175.7(3)
C1B C2B C3B C4B -6.2(5)
C1B C2B C3B C13B 176.7(3)
C2 C3 C4 C10 -7.7(5)
C13 C3 C4 C10 171.7(3)
C2A C3A C4A C10A 3.7(5)
C13A C3A C4A C10A -176.5(3)
C2B C3B C4B C10B 6.1(5)
C13B C3B C4B C10B -176.8(3)
C10A C5A C6A C7A 2.6(5)
C14A C5A C6A C7A -175.9(3)
C10A C5A C6A C20A -175.2(3)
C14A C5A C6A C20A 6.3(5)
C10 C5 C6 C7 -2.8(5)
C14 C5 C6 C7 177.0(3)
C10 C5 C6 C20 -180.0(3)
C14 C5 C6 C20 -0.2(5)
C10B C5B C6B C7B 3.2(5)
C14B C5B C6B C7B -178.3(3)
C10B C5B C6B C20B -179.8(3)
C14B C5B C6B C20B -1.3(5)
C5 C6 C7 C8 3.4(5)
C20 C6 C7 C8 -179.5(3)
C5 C6 C7 C26 -173.3(3)
C20 C6 C7 C26 3.9(5)
C5A C6A C7A C8A -2.0(5)
C20A C6A C7A C8A 175.8(3)
C5A C6A C7A C26A 178.4(3)
C20A C6A C7A C26A -3.8(5)
C5B C6B C7B C8B -8.4(5)
C20B C6B C7B C8B 174.7(3)
C5B C6B C7B C26B 169.4(3)
C20B C6B C7B C26B -7.5(4)
C6 C7 C8 C9 2.9(5)
C26 C7 C8 C9 179.4(3)
C6 C7 C8 C32 -170.0(3)
C26 C7 C8 C32 6.5(5)
C6A C7A C8A C9A -2.2(5)
C26A C7A C8A C9A 177.5(3)
C6A C7A C8A C32A 176.5(3)
C26A C7A C8A C32A -3.8(5)
C6B C7B C8B C9B 2.5(5)
C26B C7B C8B C9B -175.2(3)
C6B C7B C8B C32B 174.4(3)
C26B C7B C8B C32B -3.3(5)
C2 C1 C9 C10 -10.6(4)
N1 C1 C9 C10 164.1(3)
C2 C1 C9 C8 168.5(3)
N1 C1 C9 C8 -16.8(5)
C7 C8 C9 C10 -9.5(4)
C32 C8 C9 C10 163.2(3)
C7 C8 C9 C1 171.4(3)
C32 C8 C9 C1 -15.9(5)
C2A C1A C9A C10A 4.8(5)
N1A C1A C9A C10A -170.1(3)
C2A C1A C9A C8A -175.9(3)
N1A C1A C9A C8A 9.3(5)
C7A C8A C9A C10A 5.5(5)
C32A C8A C9A C10A -173.1(3)
C7A C8A C9A C1A -173.9(3)
C32A C8A C9A C1A 7.5(5)
C7B C8B C9B C10B 8.3(4)
C32B C8B C9B C10B -163.4(3)
C7B C8B C9B C1B -171.7(3)
C32B C8B C9B C1B 16.5(5)
C2B C1B C9B C10B 13.3(4)
N1B C1B C9B C10B -160.8(3)
C2B C1B C9B C8B -166.6(3)
N1B C1B C9B C8B 19.2(5)
C6 C5 C10 C9 -4.0(5)
C14 C5 C10 C9 176.2(3)
C6 C5 C10 C4 175.2(3)
C14 C5 C10 C4 -4.6(5)
C1 C9 C10 C5 -170.7(3)
C8 C9 C10 C5 10.2(4)
C1 C9 C10 C4 10.1(4)
C8 C9 C10 C4 -169.0(3)
C3 C4 C10 C5 179.7(3)
C3 C4 C10 C9 -1.1(5)
C6A C5A C10A C4A -179.2(3)
C14A C5A C10A C4A -0.7(5)
C6A C5A C10A C9A 0.9(5)
C14A C5A C10A C9A 179.4(3)
C3A C4A C10A C5A -178.7(3)
C3A C4A C10A C9A 1.2(5)
C1A C9A C10A C5A 174.5(3)
C8A C9A C10A C5A -4.9(5)
C1A C9A C10A C4A -5.4(5)
C8A C9A C10A C4A 175.2(3)
C8B C9B C10B C4B 166.8(3)
C1B C9B C10B C4B -13.2(4)
C8B C9B C10B C5B -13.4(4)
C1B C9B C10B C5B 166.6(3)
C3B C4B C10B C9B 3.8(5)
C3B C4B C10B C5B -176.0(3)
C6B C5B C10B C9B 7.7(5)
C14B C5B C10B C9B -170.7(3)
C6B C5B C10B C4B -172.5(3)
C14B C5B C10B C4B 9.0(5)
C1 N1 C11 O1 3.0(5)
C1 N1 C11 C12 -177.5(3)
C1A N1A C11A O1A -7.0(6)
C1A N1A C11A C12A 174.1(3)
C1B N1B C11B O1B -0.8(5)
C1B N1B C11B C12B 178.4(3)
C6 C5 C14 C19 -84.4(4)
C10 C5 C14 C19 95.3(4)
C6 C5 C14 C15 98.2(4)
C10 C5 C14 C15 -82.1(4)
C6A C5A C14A C19A 71.1(4)
C10A C5A C14A C19A -107.4(4)
C6A C5A C14A C15A -106.8(4)
C10A C5A C14A C15A 74.7(4)
C6B C5B C14B C15B -107.7(4)
C10B C5B C14B C15B 70.8(4)
C6B C5B C14B C19B 66.1(4)
C10B C5B C14B C19B -115.4(4)
C19 C14 C15 C16 0.3(4)
C5 C14 C15 C16 177.8(3)
C19A C14A C15A C16A -0.7(5)
C5A C14A C15A C16A 177.2(3)
C19B C14B C15B C16B -1.3(5)
C5B C14B C15B C16B 172.7(3)
C14 C15 C16 C17 0.3(5)
C14A C15A C16A C17A 0.5(6)
C14B C15B C16B C17B 0.5(5)
C15 C16 C17 C18 0.0(6)
C15A C16A C17A C18A -0.3(7)
C15B C16B C17B C18B -0.1(5)
C16 C17 C18 C19 -1.0(6)
C16A C17A C18A C19A 0.3(7)
C16B C17B C18B C19B 0.8(5)
C15 C14 C19 C18 -1.2(5)
C5 C14 C19 C18 -178.7(3)
C17 C18 C19 C14 1.6(5)
C15A C14A C19A C18A 0.7(5)
C5A C14A C19A C18A -177.2(3)
C17A C18A C19A C14A -0.5(6)
C15B C14B C19B C18B 1.9(5)
C5B C14B C19B C18B -172.0(3)
C17B C18B C19B C14B -1.7(5)
C5A C6A C20A C25A -117.2(4)
C7A C6A C20A C25A 65.0(5)
C5A C6A C20A C21A 63.0(5)
C7A C6A C20A C21A -114.8(4)
C5B C6B C20B C25B -102.9(4)
C7B C6B C20B C25B 74.0(4)
C5B C6B C20B C21B 72.3(4)
C7B C6B C20B C21B -110.8(3)
C5 C6 C20 C25 79.7(4)
C7 C6 C20 C25 -97.5(4)
C5 C6 C20 C21 -98.3(4)
C7 C6 C20 C21 84.6(4)
C25A C20A C21A C22A -0.2(6)
C6A C20A C21A C22A 179.6(3)
C25B C20B C21B C22B 3.4(5)
C6B C20B C21B C22B -172.0(3)
C25 C20 C21 C22 -1.1(5)
C6 C20 C21 C22 176.9(3)
C20 C21 C22 C23 0.1(6)
C20A C21A C22A C23A 1.1(7)
C20B C21B C22B C23B -3.0(6)
C21 C22 C23 C24 1.1(6)
C21A C22A C23A C24A -1.7(8)
C21B C22B C23B C24B 1.7(6)
C22 C23 C24 C25 -1.3(6)
C22A C23A C24A C25A 1.3(7)
C22B C23B C24B C25B -1.0(6)
C23A C24A C25A C20A -0.4(6)
C21A C20A C25A C24A -0.2(5)
C6A C20A C25A C24A -179.9(3)
C21B C20B C25B C24B -2.7(5)
C6B C20B C25B C24B 172.6(3)
C23B C24B C25B C20B 1.6(6)
C21 C20 C25 C24 1.0(5)
C6 C20 C25 C24 -177.1(3)
C23 C24 C25 C20 0.2(5)
C8 C7 C26 C27 100.6(4)
C6 C7 C26 C27 -82.8(4)
C8 C7 C26 C31 -78.0(4)
C6 C7 C26 C31 98.7(4)
C8A C7A C26A C27A -110.7(4)
C6A C7A C26A C27A 69.0(4)
C8A C7A C26A C31A 70.4(5)
C6A C7A C26A C31A -109.9(4)
C8B C7B C26B C27B -113.5(4)
C6B C7B C26B C27B 68.8(4)
C8B C7B C26B C31B 67.1(5)
C6B C7B C26B C31B -110.7(4)
C31 C26 C27 C28 -0.7(5)
C7 C26 C27 C28 -179.3(3)
C31A C26A C27A C28A -0.2(5)
C7A C26A C27A C28A -179.2(4)
C31B C26B C27B C28B 0.6(5)
C7B C26B C27B C28B -178.9(3)
C26 C27 C28 C29 1.4(6)
C26A C27A C28A C29A 0.1(7)
C26B C27B C28B C29B -1.2(6)
C27 C28 C29 C30 -1.9(6)
C27A C28A C29A C30A 0.0(8)
C27B C28B C29B C30B 1.9(7)
C28 C29 C30 C31 1.8(6)
C28A C29A C30A C31A 0.0(7)
C28B C29B C30B C31B -2.0(7)
C27 C26 C31 C30 0.6(5)
C7 C26 C31 C30 179.2(3)
C29 C30 C31 C26 -1.1(6)
C29A C30A C31A C26A -0.2(6)
C27A C26A C31A C30A 0.3(5)
C7A C26A C31A C30A 179.2(3)
C27B C26B C31B C30B -0.6(5)
C7B C26B C31B C30B 178.8(3)
C29B C30B C31B C26B 1.4(6)
C7 C8 C32 C37 113.7(3)
C9 C8 C32 C37 -59.0(4)
C7 C8 C32 C33 -63.4(4)
C9 C8 C32 C33 123.9(3)
C7A C8A C32A C33A 69.6(4)
C9A C8A C32A C33A -111.8(4)
C7A C8A C32A C37A -108.4(4)
C9A C8A C32A C37A 70.3(4)
C7B C8B C32B C37B -111.8(4)
C9B C8B C32B C37B 60.1(4)
C7B C8B C32B C33B 65.6(4)
C9B C8B C32B C33B -122.4(3)
C37 C32 C33 C34 -0.2(5)
C8 C32 C33 C34 177.0(3)
C37A C32A C33A C34A 0.8(5)
C8A C32A C33A C34A -177.1(3)
C37B C32B C33B C34B 0.0(5)
C8B C32B C33B C34B -177.5(3)
C32 C33 C34 C35 -0.3(6)
C32A C33A C34A C35A -0.3(6)
C32B C33B C34B C35B -0.3(5)
C33A C34A C35A C36A -0.4(6)
C33 C34 C35 C36 1.2(6)
C33B C34B C35B C36B 0.4(6)
C34A C35A C36A C37A 0.5(6)
C34 C35 C36 C37 -1.6(6)
C34B C35B C36B C37B -0.2(6)
C33A C32A C37A C36A -0.7(5)
C8A C32A C37A C36A 177.3(3)
C35A C36A C37A C32A 0.0(6)
C33 C32 C37 C36 -0.2(5)
C8 C32 C37 C36 -177.5(3)
C35 C36 C37 C32 1.1(5)
C35B C36B C37B C32B -0.1(6)
C33B C32B C37B C36B 0.2(5)
C8B C32B C37B C36B 177.8(3)
